data_2223542
loop_
_publ_author_name
'Zeng, Xiao-Hua'
'Liu, Xiao-Ling'
'Deng, Shou-Heng'
'Chen, Ping'
'Wang, Hong-Mei'

_publ_section_title
5-(4-Chlorophenoxy)-6-isopropyl-3-phenyl-3<i>H</i>-1,2,3-triazolo[4,5-<i>d</i>]pyrimidin-7(6<i>H</i>)-one
_journal_coeditor_code RZ2362
_journal_issue 10
_journal_name_full 'Acta Crystallographica Section E'
_journal_page_first o2583
_journal_page_last o2584
_journal_paper_doi 10.1107/S160053680903788X
_journal_volume 65
_journal_year 2009
_chemical_formula_iupac 'C19 H16 Cl N5 O2'
_chemical_formula_moiety 'C19 H16 Cl N5 O2'
_chemical_formula_sum 'C19 H16 Cl N5 O2'
_chemical_formula_weight 381.82
_chemical_name_systematic
;
5-(4-Chlorophenoxy)-6-isopropyl-3-phenyl-3<i>H</i>-1,2,3-
triazolo[4,5-<i>d</i>]pyrimidin-7(6<i>H</i>)-one
;
_space_group_IT_number 15
_symmetry_cell_setting monoclinic
_symmetry_space_group_name_Hall '-C 2yc'
_symmetry_space_group_name_H-M 'C 1 2/c 1'
_atom_sites_solution_hydrogens geom
_atom_sites_solution_primary direct
_atom_sites_solution_secondary difmap
_cell_angle_alpha 90.00
_cell_angle_beta 91.737(2)
_cell_angle_gamma 90.00
_cell_formula_units_Z 8
_cell_length_a 16.8429(3)
_cell_length_b 11.7890(2)
_cell_length_c 18.8309(3)
_cell_measurement_reflns_used 2541
_cell_measurement_temperature 298(2)
_cell_measurement_theta_max 22.58
_cell_measurement_theta_min 2.35
_cell_volume 3737.36(11)
_computing_cell_refinement 'SAINT (Bruker, 2001)'
_computing_data_collection 'SMART (Bruker, 2001)'
_computing_data_reduction 'SAINT (Bruker, 2001)'
_computing_molecular_graphics 'PLATON (Spek, 2009)'
_computing_publication_material 'SHELXTL (Sheldrick, 2008)'
_computing_structure_refinement 'SHELXL97 (Sheldrick, 2008)'
_computing_structure_solution 'SHELXS97 (Sheldrick, 2008)'
_diffrn_ambient_temperature 298(2)
_diffrn_measured_fraction_theta_full 0.997
_diffrn_measured_fraction_theta_max 0.997
_diffrn_measurement_device_type 'Bruker SMART CCD area-detector'
_diffrn_measurement_method '\f and \w'
_diffrn_radiation_monochromator graphite
_diffrn_radiation_source 'fine-focus sealed tube'
_diffrn_radiation_type MoK\a
_diffrn_radiation_wavelength 0.71073
_diffrn_reflns_av_R_equivalents 0.0296
_diffrn_reflns_av_sigmaI/netI 0.0305
_diffrn_reflns_limit_h_max 19
_diffrn_reflns_limit_h_min -20
_diffrn_reflns_limit_k_max 14
_diffrn_reflns_limit_k_min -11
_diffrn_reflns_limit_l_max 22
_diffrn_reflns_limit_l_min -22
_diffrn_reflns_number 10890
_diffrn_reflns_theta_full 25.00
_diffrn_reflns_theta_max 25.00
_diffrn_reflns_theta_min 2.11
_exptl_absorpt_coefficient_mu 0.229
_exptl_absorpt_correction_T_max 0.9775
_exptl_absorpt_correction_T_min 0.9429
_exptl_absorpt_correction_type multi-scan
_exptl_absorpt_process_details '(SADABS; Sheldrick, 1996)'
_exptl_crystal_colour colourless
_exptl_crystal_density_diffrn 1.357
_exptl_crystal_density_method 'not measured'
_exptl_crystal_description block
_exptl_crystal_F_000 1584
_exptl_crystal_size_max 0.26
_exptl_crystal_size_mid 0.20
_exptl_crystal_size_min 0.10
_refine_diff_density_max 0.353
_refine_diff_density_min -0.266
_refine_ls_extinction_method none
_refine_ls_goodness_of_fit_ref 1.201
_refine_ls_hydrogen_treatment constr
_refine_ls_matrix_type full
_refine_ls_number_parameters 246
_refine_ls_number_reflns 3290
_refine_ls_number_restraints 0
_refine_ls_restrained_S_all 1.201
_refine_ls_R_factor_all 0.0988
_refine_ls_R_factor_gt 0.0820
_refine_ls_shift/su_max 0.000
_refine_ls_shift/su_mean 0.000
_refine_ls_structure_factor_coef Fsqd
_refine_ls_weighting_details 'calc w=1/[\s^2^(Fo^2^)+(0.064P)^2^+5.7684P] where P=(Fo^2^+2Fc^2^)/3'
_refine_ls_weighting_scheme calc
_refine_ls_wR_factor_gt 0.1793
_refine_ls_wR_factor_ref 0.1882
_reflns_number_gt 2697
_reflns_number_total 3290
_reflns_threshold_expression I>2\s(I)
_cod_data_source_file rz2362.cif
_cod_data_source_block I
_cod_depositor_comments
;
The following automatic conversions were performed:
'_symmetry_cell_setting' value 'Monoclinic' changed to 'monoclinic'
according to '/home/saulius/struct/CIF-dictionaries/cif_core.dic'
dictionary named 'cif_core.dic' version 2.4.1 from 2010-06-29.

Automatic conversion script
Id: cif_fix_enum 1527 2010-12-29 10:47:43Z saulius 

The following automatic conversions were performed:

'_symmetry_cell_setting' value 'Monoclinic' changed to 'monoclinic'
according to /home/saulius/struct/CIF-dictionaries/cif_core.dic
dictionary named 'cif_core.dic' version 2.4.1 from 2010-06-29.

Automatic conversion script
Id: cif_fix_values 1715 2011-07-08 13:25:40Z adriana 
;
_cod_original_sg_symbol_H-M 'C 2/c'
_cod_database_code 2223542
_cod_database_fobs_code 2223542

loop_
_symmetry_equiv_pos_as_xyz
'x, y, z'
'-x, y, -z+1/2'
'x+1/2, y+1/2, z'
'-x+1/2, y+1/2, -z+1/2'
'-x, -y, -z'
'x, -y, z-1/2'
'-x+1/2, -y+1/2, -z'
'x+1/2, -y+1/2, z-1/2'

loop_
_atom_site_type_symbol
_atom_site_label
_atom_site_fract_x
_atom_site_fract_y
_atom_site_fract_z
_atom_site_U_iso_or_equiv
_atom_site_adp_type
_atom_site_calc_flag
_atom_site_refinement_flags
_atom_site_occupancy
_atom_site_disorder_assembly
_atom_site_disorder_group
C C1 -0.09358(19) 0.1023(3) 0.18512(17) 0.0439(8) Uani d . 1 . .
C C2 -0.1566(2) 0.0468(3) 0.2139(2) 0.0642(11) Uani d . 1 . .
H H2 -0.1984 0.0882 0.2319 0.077 Uiso calc R 1 . .
C C3 -0.1583(3) -0.0702(3) 0.2161(2) 0.0737(12) Uani d . 1 . .
H H3 -0.2009 -0.1075 0.2360 0.088 Uiso calc R 1 . .
C C4 -0.0973(3) -0.1310(3) 0.1891(2) 0.0689(12) Uani d . 1 . .
H H4 -0.0982 -0.2099 0.1903 0.083 Uiso calc R 1 . .
C C5 -0.0348(3) -0.0757(3) 0.1601(2) 0.0673(11) Uani d . 1 . .
H H5 0.0067 -0.1175 0.1417 0.081 Uiso calc R 1 . .
C C6 -0.0322(2) 0.0415(3) 0.1578(2) 0.0560(10) Uani d . 1 . .
H H6 0.0105 0.0785 0.1379 0.067 Uiso calc R 1 . .
C C7 -0.06815(19) 0.4035(3) 0.17494(18) 0.0453(8) Uani d . 1 . .
C C8 -0.03822(18) 0.2986(3) 0.16141(16) 0.0397(7) Uani d . 1 . .
C C9 0.0704(2) 0.3664(3) 0.11400(18) 0.0462(8) Uani d . 1 . .
C C10 -0.0258(2) 0.5037(3) 0.15489(19) 0.0510(9) Uani d . 1 . .
C C11 0.16545(19) 0.2430(3) 0.06917(19) 0.0476(8) Uani d . 1 . .
C C12 0.2136(2) 0.1916(3) 0.1182(2) 0.0666(11) Uani d . 1 . .
H H12 0.2299 0.2299 0.1592 0.080 Uiso calc R 1 . .
C C13 0.2380(3) 0.0818(4) 0.1064(2) 0.0727(12) Uani d . 1 . .
H H13 0.2708 0.0449 0.1396 0.087 Uiso calc R 1 . .
C C14 0.2136(2) 0.0283(3) 0.0458(2) 0.0618(11) Uani d . 1 . .
C C15 0.1683(3) 0.0821(4) -0.0042(2) 0.0762(13) Uani d . 1 . .
H H15 0.1541 0.0454 -0.0465 0.091 Uiso calc R 1 . .
C C16 0.1431(2) 0.1920(4) 0.0077(2) 0.0687(11) Uani d . 1 . .
H H16 0.1114 0.2299 -0.0260 0.082 Uiso calc R 1 . .
C C17 0.1015(2) 0.5730(3) 0.1032(2) 0.0568(10) Uani d . 1 . .
H H17 0.1501 0.5378 0.0864 0.068 Uiso calc R 1 . .
C C18 0.1260(3) 0.6448(4) 0.1659(3) 0.0860(14) Uani d . 1 . .
H H18A 0.0816 0.6893 0.1804 0.129 Uiso calc R 1 . .
H H18B 0.1685 0.6943 0.1530 0.129 Uiso calc R 1 . .
H H18C 0.1436 0.5968 0.2044 0.129 Uiso calc R 1 . .
C C19 0.0657(3) 0.6376(4) 0.0409(3) 0.0867(14) Uani d . 1 . .
H H19A 0.0589 0.5875 0.0010 0.130 Uiso calc R 1 . .
H H19B 0.1005 0.6987 0.0287 0.130 Uiso calc R 1 . .
H H19C 0.0151 0.6678 0.0534 0.130 Uiso calc R 1 . .
Cl Cl1 0.24101(10) -0.11289(10) 0.03223(8) 0.1080(6) Uani d . 1 . .
N N1 -0.09221(15) 0.2236(2) 0.18491(14) 0.0435(7) Uani d . 1 . .
N N2 -0.15423(17) 0.2844(3) 0.21305(17) 0.0555(8) Uani d . 1 . .
N N3 -0.13910(18) 0.3917(3) 0.20656(17) 0.0562(8) Uani d . 1 . .
N N4 0.03181(15) 0.2756(2) 0.13053(15) 0.0451(7) Uani d . 1 . .
N N5 0.04809(16) 0.4770(2) 0.12434(15) 0.0470(7) Uani d . 1 . .
O O1 -0.04809(17) 0.6008(2) 0.16009(17) 0.0747(9) Uani d . 1 . .
O O2 0.14044(14) 0.35551(19) 0.08206(14) 0.0595(7) Uani d . 1 . .

loop_
_atom_site_aniso_label
_atom_site_aniso_U_11
_atom_site_aniso_U_22
_atom_site_aniso_U_33
_atom_site_aniso_U_12
_atom_site_aniso_U_13
_atom_site_aniso_U_23
C1 0.0430(18) 0.0388(19) 0.0495(19) 0.0002(15) -0.0048(15) -0.0037(15)
C2 0.058(2) 0.051(2) 0.084(3) -0.0023(19) 0.011(2) -0.005(2)
C3 0.084(3) 0.048(2) 0.091(3) -0.017(2) 0.020(3) -0.002(2)
C4 0.095(3) 0.034(2) 0.077(3) -0.002(2) -0.004(2) 0.0014(19)
C5 0.073(3) 0.042(2) 0.087(3) 0.013(2) 0.003(2) -0.003(2)
C6 0.053(2) 0.041(2) 0.074(3) 0.0024(17) 0.0059(18) 0.0014(18)
C7 0.0420(18) 0.0389(19) 0.055(2) 0.0124(15) 0.0036(15) -0.0041(15)
C8 0.0373(17) 0.0401(19) 0.0417(17) 0.0047(14) 0.0002(14) -0.0037(14)
C9 0.0433(19) 0.042(2) 0.053(2) 0.0054(15) 0.0015(15) 0.0000(16)
C10 0.055(2) 0.0335(19) 0.064(2) 0.0098(16) -0.0051(17) -0.0073(16)
C11 0.0412(18) 0.041(2) 0.062(2) 0.0016(15) 0.0164(16) 0.0024(17)
C12 0.075(3) 0.056(2) 0.069(3) 0.010(2) -0.004(2) -0.010(2)
C13 0.081(3) 0.069(3) 0.069(3) 0.029(2) 0.000(2) 0.008(2)
C14 0.066(2) 0.051(2) 0.070(3) 0.0115(19) 0.026(2) 0.001(2)
C15 0.085(3) 0.074(3) 0.070(3) 0.008(2) -0.001(2) -0.025(2)
C16 0.066(3) 0.070(3) 0.070(3) 0.024(2) -0.006(2) -0.006(2)
C17 0.057(2) 0.0365(19) 0.077(3) -0.0035(17) 0.0037(19) 0.0052(18)
C18 0.091(3) 0.068(3) 0.098(3) -0.026(3) -0.012(3) 0.003(3)
C19 0.098(4) 0.073(3) 0.089(3) -0.009(3) -0.005(3) 0.020(3)
Cl1 0.1354(12) 0.0544(8) 0.1367(12) 0.0263(7) 0.0429(10) -0.0117(7)
N1 0.0396(15) 0.0378(15) 0.0533(16) 0.0061(12) 0.0041(12) -0.0042(12)
N2 0.0470(17) 0.0483(19) 0.072(2) 0.0101(14) 0.0133(15) 0.0009(15)
N3 0.0543(18) 0.0444(19) 0.071(2) 0.0108(14) 0.0119(15) -0.0055(15)
N4 0.0434(16) 0.0315(15) 0.0606(17) 0.0021(12) 0.0067(13) 0.0009(13)
N5 0.0459(16) 0.0328(15) 0.0624(18) 0.0066(12) 0.0040(13) -0.0031(13)
O1 0.0739(19) 0.0358(15) 0.116(2) 0.0105(13) 0.0193(17) -0.0094(14)
O2 0.0534(15) 0.0370(14) 0.0896(19) 0.0029(11) 0.0258(13) 0.0010(12)

loop_
_atom_type_symbol
_atom_type_description
_atom_type_scat_dispersion_real
_atom_type_scat_dispersion_imag
_atom_type_scat_source
C C 0.0033 0.0016 'International Tables Vol C Tables 4.2.6.8 and 6.1.1.4'
H H 0.0000 0.0000 'International Tables Vol C Tables 4.2.6.8 and 6.1.1.4'
N N 0.0061 0.0033 'International Tables Vol C Tables 4.2.6.8 and 6.1.1.4'
O O 0.0106 0.0060 'International Tables Vol C Tables 4.2.6.8 and 6.1.1.4'
Cl Cl 0.1484 0.1585 'International Tables Vol C Tables 4.2.6.8 and 6.1.1.4'

loop_
_geom_angle_atom_site_label_1
_geom_angle_atom_site_label_2
_geom_angle_atom_site_label_3
_geom_angle_site_symmetry_1
_geom_angle_site_symmetry_3
_geom_angle
_geom_angle_publ_flag
C6 C1 C2 . . 120.0(3) ?
C6 C1 N1 . . 120.6(3) ?
C2 C1 N1 . . 119.4(3) ?
C1 C2 C3 . . 120.4(4) ?
C1 C2 H2 . . 119.8 ?
C3 C2 H2 . . 119.8 ?
C4 C3 C2 . . 119.8(4) ?
C4 C3 H3 . . 120.1 ?
C2 C3 H3 . . 120.1 ?
C3 C4 C5 . . 119.8(4) ?
C3 C4 H4 . . 120.1 ?
C5 C4 H4 . . 120.1 ?
C4 C5 C6 . . 120.9(4) ?
C4 C5 H5 . . 119.5 ?
C6 C5 H5 . . 119.5 ?
C1 C6 C5 . . 119.1(4) ?
C1 C6 H6 . . 120.5 ?
C5 C6 H6 . . 120.5 ?
N3 C7 C8 . . 109.0(3) ?
N3 C7 C10 . . 130.5(3) ?
C8 C7 C10 . . 120.5(3) ?
N1 C8 N4 . . 127.7(3) ?
N1 C8 C7 . . 106.0(3) ?
N4 C8 C7 . . 126.3(3) ?
N4 C9 O2 . . 118.8(3) ?
N4 C9 N5 . . 127.5(3) ?
O2 C9 N5 . . 113.7(3) ?
O1 C10 N5 . . 121.3(3) ?
O1 C10 C7 . . 126.9(3) ?
N5 C10 C7 . . 111.8(3) ?
C16 C11 C12 . . 122.1(4) ?
C16 C11 O2 . . 119.3(3) ?
C12 C11 O2 . . 118.6(3) ?
C11 C12 C13 . . 119.1(4) ?
C11 C12 H12 . . 120.4 ?
C13 C12 H12 . . 120.4 ?
C14 C13 C12 . . 119.2(4) ?
C14 C13 H13 . . 120.4 ?
C12 C13 H13 . . 120.4 ?
C15 C14 C13 . . 121.2(4) ?
C15 C14 Cl1 . . 119.4(3) ?
C13 C14 Cl1 . . 119.4(3) ?
C14 C15 C16 . . 119.7(4) ?
C14 C15 H15 . . 120.2 ?
C16 C15 H15 . . 120.2 ?
C11 C16 C15 . . 118.6(4) ?
C11 C16 H16 . . 120.7 ?
C15 C16 H16 . . 120.7 ?
C18 C17 N5 . . 111.7(3) ?
C18 C17 C19 . . 114.9(4) ?
N5 C17 C19 . . 111.0(3) ?
C18 C17 H17 . . 106.2 ?
N5 C17 H17 . . 106.2 ?
C19 C17 H17 . . 106.2 ?
C17 C18 H18A . . 109.5 ?
C17 C18 H18B . . 109.5 ?
H18A C18 H18B . . 109.5 ?
C17 C18 H18C . . 109.5 ?
H18A C18 H18C . . 109.5 ?
H18B C18 H18C . . 109.5 ?
C17 C19 H19A . . 109.5 ?
C17 C19 H19B . . 109.5 ?
H19A C19 H19B . . 109.5 ?
C17 C19 H19C . . 109.5 ?
H19A C19 H19C . . 109.5 ?
H19B C19 H19C . . 109.5 ?
C8 N1 N2 . . 108.0(3) ?
C8 N1 C1 . . 131.7(3) ?
N2 N1 C1 . . 120.2(3) ?
N3 N2 N1 . . 108.4(3) ?
N2 N3 C7 . . 108.6(3) ?
C9 N4 C8 . . 112.7(3) ?
C9 N5 C10 . . 121.0(3) ?
C9 N5 C17 . . 120.5(3) ?
C10 N5 C17 . . 118.5(3) ?
C9 O2 C11 . . 115.8(3) ?

loop_
_geom_bond_atom_site_label_1
_geom_bond_atom_site_label_2
_geom_bond_site_symmetry_2
_geom_bond_distance
_geom_bond_publ_flag
C1 C6 . 1.371(5) ?
C1 C2 . 1.372(5) ?
C1 N1 . 1.431(4) ?
C2 C3 . 1.380(5) ?
C2 H2 . 0.9300 ?
C3 C4 . 1.365(6) ?
C3 H3 . 0.9300 ?
C4 C5 . 1.366(6) ?
C4 H4 . 0.9300 ?
C5 C6 . 1.383(5) ?
C5 H5 . 0.9300 ?
C6 H6 . 0.9300 ?
C7 N3 . 1.358(4) ?
C7 C8 . 1.362(4) ?
C7 C10 . 1.436(5) ?
C8 N1 . 1.352(4) ?
C8 N4 . 1.358(4) ?
C9 N4 . 1.296(4) ?
C9 O2 . 1.346(4) ?
C9 N5 . 1.372(4) ?
C10 O1 . 1.210(4) ?
C10 N5 . 1.422(4) ?
C11 C16 . 1.348(5) ?
C11 C12 . 1.353(5) ?
C11 O2 . 1.414(4) ?
C12 C13 . 1.378(6) ?
C12 H12 . 0.9300 ?
C13 C14 . 1.357(6) ?
C13 H13 . 0.9300 ?
C14 C15 . 1.352(6) ?
C14 Cl1 . 1.749(4) ?
C15 C16 . 1.384(6) ?
C15 H15 . 0.9300 ?
C16 H16 . 0.9300 ?
C17 C18 . 1.500(6) ?
C17 N5 . 1.506(4) ?
C17 C19 . 1.509(6) ?
C17 H17 . 0.9800 ?
C18 H18A . 0.9600 ?
C18 H18B . 0.9600 ?
C18 H18C . 0.9600 ?
C19 H19A . 0.9600 ?
C19 H19B . 0.9600 ?
C19 H19C . 0.9600 ?
N1 N2 . 1.385(4) ?
N2 N3 . 1.297(4) ?

loop_
_geom_hbond_atom_site_label_D
_geom_hbond_atom_site_label_H
_geom_hbond_atom_site_label_A
_geom_hbond_site_symmetry_A
_geom_hbond_distance_DH
_geom_hbond_distance_HA
_geom_hbond_distance_DA
_geom_hbond_angle_DHA
_geom_hbond_publ_flag
C17 H17 O2 . 0.98 2.16 2.679(4) 111.7 y
C6 H6 N4 . 0.93 2.36 3.013(4) 127.4 y
C4 H4 O1 1_545 0.93 2.46 3.317(5) 153.5 y

loop_
_geom_torsion_atom_site_label_1
_geom_torsion_atom_site_label_2
_geom_torsion_atom_site_label_3
_geom_torsion_atom_site_label_4
_geom_torsion_site_symmetry_1
_geom_torsion_site_symmetry_2
_geom_torsion_site_symmetry_3
_geom_torsion_site_symmetry_4
_geom_torsion
_geom_torsion_publ_flag
C6 C1 C2 C3 . . . . 0.7(6) ?
N1 C1 C2 C3 . . . . -178.5(4) ?
C1 C2 C3 C4 . . . . -0.6(7) ?
C2 C3 C4 C5 . . . . 0.2(7) ?
C3 C4 C5 C6 . . . . 0.1(7) ?
C2 C1 C6 C5 . . . . -0.4(5) ?
N1 C1 C6 C5 . . . . 178.7(3) ?
C4 C5 C6 C1 . . . . 0.0(6) ?
N3 C7 C8 N1 . . . . 0.3(4) ?
C10 C7 C8 N1 . . . . -178.6(3) ?
N3 C7 C8 N4 . . . . -179.7(3) ?
C10 C7 C8 N4 . . . . 1.4(5) ?
N3 C7 C10 O1 . . . . -3.4(6) ?
C8 C7 C10 O1 . . . . 175.3(4) ?
N3 C7 C10 N5 . . . . 178.6(3) ?
C8 C7 C10 N5 . . . . -2.7(5) ?
C16 C11 C12 C13 . . . . -2.7(6) ?
O2 C11 C12 C13 . . . . 179.7(3) ?
C11 C12 C13 C14 . . . . 0.4(6) ?
C12 C13 C14 C15 . . . . 2.5(7) ?
C12 C13 C14 Cl1 . . . . -177.4(3) ?
C13 C14 C15 C16 . . . . -3.1(7) ?
Cl1 C14 C15 C16 . . . . 176.8(3) ?
C12 C11 C16 C15 . . . . 2.2(6) ?
O2 C11 C16 C15 . . . . 179.8(4) ?
C14 C15 C16 C11 . . . . 0.7(7) ?
N4 C8 N1 N2 . . . . 179.5(3) ?
C7 C8 N1 N2 . . . . -0.5(3) ?
N4 C8 N1 C1 . . . . 0.0(6) ?
C7 C8 N1 C1 . . . . -180.0(3) ?
C6 C1 N1 C8 . . . . -0.1(5) ?
C2 C1 N1 C8 . . . . 179.0(3) ?
C6 C1 N1 N2 . . . . -179.6(3) ?
C2 C1 N1 N2 . . . . -0.4(5) ?
C8 N1 N2 N3 . . . . 0.4(4) ?
C1 N1 N2 N3 . . . . -180.0(3) ?
N1 N2 N3 C7 . . . . -0.2(4) ?
C8 C7 N3 N2 . . . . -0.1(4) ?
C10 C7 N3 N2 . . . . 178.8(4) ?
O2 C9 N4 C8 . . . . -179.1(3) ?
N5 C9 N4 C8 . . . . 0.0(5) ?
N1 C8 N4 C9 . . . . -179.9(3) ?
C7 C8 N4 C9 . . . . 0.1(5) ?
N4 C9 N5 C10 . . . . -1.6(5) ?
O2 C9 N5 C10 . . . . 177.5(3) ?
N4 C9 N5 C17 . . . . 178.6(3) ?
O2 C9 N5 C17 . . . . -2.3(4) ?
O1 C10 N5 C9 . . . . -175.3(3) ?
C7 C10 N5 C9 . . . . 2.8(4) ?
O1 C10 N5 C17 . . . . 4.4(5) ?
C7 C10 N5 C17 . . . . -177.4(3) ?
C18 C17 N5 C9 . . . . -119.2(4) ?
C19 C17 N5 C9 . . . . 111.3(4) ?
C18 C17 N5 C10 . . . . 61.1(4) ?
C19 C17 N5 C10 . . . . -68.5(4) ?
N4 C9 O2 C11 . . . . 0.2(5) ?
N5 C9 O2 C11 . . . . -179.0(3) ?
C16 C11 O2 C9 . . . . 89.1(4) ?
C12 C11 O2 C9 . . . . -93.2(4) ?

loop_
_cod_related_entry_id
_cod_related_entry_database
_cod_related_entry_code
1 ChemSpider 24743345
